data_7061383
loop_
_publ_author_name
'Sarkar, Rumpa'
'Samanta, Surya Kanta'
'Hasija, Avantika'
'Chopra, Deepak'
'Ganguly, Debabani'
'Bera, Mrinal K.'

_publ_section_title
;
 A practical route to arylated dihydroacridine derivatives via nickel
 boride mediated intramolecular reductive cyclization-concomitant
 dehydration
;
_journal_issue 15
_journal_name_full 'New Journal of Chemistry'
_journal_page_first 7168
_journal_page_last 7176
_journal_paper_doi 10.1039/D1NJ05196B
_journal_volume 46
_journal_year 2022
_chemical_absolute_configuration unk
_chemical_formula_moiety 'C19 H15 N'
_chemical_formula_sum 'C19 H15 N'
_chemical_formula_weight 257.32
_space_group_crystal_system monoclinic
_space_group_IT_number 4
_space_group_name_Hall 'P 2yb'
_space_group_name_H-M_alt 'P 1 21 1'
_atom_sites_solution_hydrogens geom
_audit_creation_date 2020-11-29
_audit_creation_method
;
Olex2 1.3
(compiled 2020.07.31 svn.rc2a77460 for OlexSys, GUI svn.r6145)
;
_audit_update_record
;
2020-12-07 deposited with the CCDC.	2022-02-28 downloaded from the CCDC.
;
_cell_angle_alpha 90
_cell_angle_beta 96.293(6)
_cell_angle_gamma 90
_cell_formula_units_Z 2
_cell_length_a 7.5986(13)
_cell_length_b 6.1021(10)
_cell_length_c 14.110(2)
_cell_measurement_reflns_used 1973
_cell_measurement_temperature 100.15
_cell_measurement_theta_max 28.74
_cell_measurement_theta_min 2.90
_cell_volume 650.30(18)
_computing_cell_refinement 'Bruker SAINT'
_computing_data_collection 'Bruker APEX2'
_computing_data_reduction 'Bruker SAINT'
_computing_molecular_graphics 'Olex2 1.3 (Dolomanov et al., 2009)'
_computing_publication_material 'Olex2 1.3 (Dolomanov et al., 2009)'
_computing_structure_refinement 'SHELXL 2018/3 (Sheldrick, 2015)'
_computing_structure_solution 'SHELXT 2014/5 (Sheldrick, 2014)'
_diffrn_ambient_temperature 100.15
_diffrn_measured_fraction_theta_full 0.999
_diffrn_measured_fraction_theta_max 0.999
_diffrn_measurement_device_type 'Bruker APEX-II CCD'
_diffrn_measurement_method '\f and \w scans'
_diffrn_radiation_type MoK\a
_diffrn_radiation_wavelength 0.71073
_diffrn_reflns_av_R_equivalents 0.0977
_diffrn_reflns_av_unetI/netI 0.1118
_diffrn_reflns_Laue_measured_fraction_full 0.999
_diffrn_reflns_Laue_measured_fraction_max 0.999
_diffrn_reflns_limit_h_max 10
_diffrn_reflns_limit_h_min -10
_diffrn_reflns_limit_k_max 8
_diffrn_reflns_limit_k_min -8
_diffrn_reflns_limit_l_max 18
_diffrn_reflns_limit_l_min -18
_diffrn_reflns_number 9748
_diffrn_reflns_point_group_measured_fraction_full 0.998
_diffrn_reflns_point_group_measured_fraction_max 0.993
_diffrn_reflns_theta_full 25.242
_diffrn_reflns_theta_max 28.273
_diffrn_reflns_theta_min 2.697
_exptl_absorpt_coefficient_mu 0.076
_exptl_absorpt_correction_T_max 0.7459
_exptl_absorpt_correction_T_min 0.6174
_exptl_absorpt_correction_type multi-scan
_exptl_absorpt_process_details SADABS-2014/5
_exptl_crystal_colour colorless
_exptl_crystal_density_diffrn 1.314
_exptl_crystal_description needle
_exptl_crystal_F_000 272
_exptl_crystal_size_max 0.489
_exptl_crystal_size_mid 0.218
_exptl_crystal_size_min 0.155
_refine_diff_density_max 0.205
_refine_diff_density_min -0.205
_refine_diff_density_rms 0.045
_refine_ls_abs_structure_details
;
 Flack x determined using 641 quotients [(I+)-(I-)]/[(I+)+(I-)]
 (Parsons, Flack and Wagner, Acta Cryst. B69 (2013) 249-259).
;
_refine_ls_abs_structure_Flack -2.5(10)
_refine_ls_extinction_coef 0.040(5)
_refine_ls_extinction_expression Fc^*^=kFc[1+0.001xFc^2^\l^3^/sin(2\q)]^-1/4^
_refine_ls_extinction_method 'SHELXL-2018/3 (Sheldrick 2018)'
_refine_ls_goodness_of_fit_ref 1.032
_refine_ls_hydrogen_treatment constr
_refine_ls_matrix_type full
_refine_ls_number_parameters 363
_refine_ls_number_reflns 3192
_refine_ls_number_restraints 1057
_refine_ls_restrained_S_all 0.905
_refine_ls_R_factor_all 0.1294
_refine_ls_R_factor_gt 0.0636
_refine_ls_shift/su_max 0.000
_refine_ls_shift/su_mean 0.000
_refine_ls_structure_factor_coef Fsqd
_refine_ls_weighting_details 'w=1/[\s^2^(Fo^2^)+(0.0168P)^2^+0.1633P] where P=(Fo^2^+2Fc^2^)/3'
_refine_ls_weighting_scheme calc
_refine_ls_wR_factor_gt 0.0901
_refine_ls_wR_factor_ref 0.1074
_reflns_Friedel_coverage 0.820
_reflns_Friedel_fraction_full 0.997
_reflns_Friedel_fraction_max 0.986
_reflns_number_gt 2007
_reflns_number_total 3192
_reflns_threshold_expression 'I > 2\s(I)'
_cod_data_source_file d1nj05196b2.cif
_cod_data_source_block mkb_7
_cod_depositor_comments 'Adding full bibliography for 7061383--7061384.cif.'
_cod_database_code 7061383
_shelx_shelxl_version_number 2018/3
_shelx_space_group_comment
;
The symmetry employed for this shelxl refinement is uniquely defined
by the following loop, which should always be used as a source of
symmetry information in preference to the above space-group names.
They are only intended as comments.
;
_shelx_estimated_absorpt_t_max 0.988
_shelx_estimated_absorpt_t_min 0.964
_olex2_refinement_description
;
1. Fixed Uiso
 At 1.2 times of:
  All C(H) groups, All C(H,H) groups
2. Uiso/Uaniso restraints and constraints
All non-hydrogen atoms have similar U: within 2A with sigma of 0.006 and sigma
for terminal atoms of 0.008 within 2A
3. Rigid body (RIGU) restrains
 All non-hydrogen atoms
 with sigma for 1-2 distances of 0.004 and sigma for 1-3 distances of 0.004
4. Others
 Sof(N1B)=Sof(C1B)=Sof(C2B)=Sof(H2B)=Sof(C3B)=Sof(H3B)=Sof(C4B)=Sof(H4B)=
 Sof(C5B)=Sof(H5B)=Sof(C6B)=Sof(C7B)=Sof(H7B)=Sof(C8B)=Sof(C9B)=Sof(C10B)=
 Sof(H10B)=Sof(C11B)=Sof(C12B)=Sof(H12C)=Sof(H12D)=Sof(C13B)=Sof(H13C)=
 Sof(H13D)=Sof(C14B)=Sof(C15B)=Sof(H15B)=Sof(C16B)=Sof(H16B)=Sof(C17B)=
 Sof(H17B)=Sof(C18B)=Sof(H18B)=Sof(C19B)=Sof(H19B)=1-FVAR(1)
 Sof(N1A)=Sof(C1A)=Sof(C2A)=Sof(H2A)=Sof(C3A)=Sof(H3A)=Sof(C4A)=Sof(H4A)=
 Sof(C5A)=Sof(H5A)=Sof(C6A)=Sof(C7A)=Sof(H7A)=Sof(C8A)=Sof(C9A)=Sof(C10A)=
 Sof(H10A)=Sof(C11A)=Sof(C12A)=Sof(H12A)=Sof(H12B)=Sof(C13A)=Sof(H13A)=
 Sof(H13B)=Sof(C14A)=Sof(C15A)=Sof(H15A)=Sof(C16A)=Sof(H16A)=Sof(C17A)=
 Sof(H17A)=Sof(C18A)=Sof(H18A)=Sof(C19A)=Sof(H19A)=FVAR(1)
5.a Secondary CH2 refined with riding coordinates:
 C12A(H12A,H12B), C13A(H13A,H13B), C12B(H12C,H12D), C13B(H13C,H13D)
5.b Aromatic/amide H refined with riding coordinates:
 C2A(H2A), C3A(H3A), C4A(H4A), C5A(H5A), C7A(H7A), C10A(H10A), C15A(H15A),
 C16A(H16A), C17A(H17A), C18A(H18A), C19A(H19A), C2B(H2B), C3B(H3B), C4B(H4B),
 C5B(H5B), C7B(H7B), C10B(H10B), C15B(H15B), C16B(H16B), C17B(H17B), C18B(H18B),
  C19B(H19B)
;
_olex2_submission_special_instructions 'No special instructions were received'

loop_
_space_group_symop_operation_xyz
'x, y, z'
'-x, y+1/2, -z'

loop_
_atom_site_label
_atom_site_type_symbol
_atom_site_fract_x
_atom_site_fract_y
_atom_site_fract_z
_atom_site_U_iso_or_equiv
_atom_site_adp_type
_atom_site_occupancy
_atom_site_site_symmetry_order
_atom_site_calc_flag
_atom_site_refinement_flags_posn
_atom_site_refinement_flags_adp
_atom_site_refinement_flags_occupancy
_atom_site_disorder_assembly
_atom_site_disorder_group
N1A N 0.7876(4) 0.2854(6) 0.3804(3) 0.0178(8) Uani 0.714(2) 1 d . U P A 1
C1A C 0.7167(7) 0.3287(11) 0.2884(4) 0.0173(10) Uani 0.714(2) 1 d . U P A 1
C2A C 0.7385(7) 0.1673(9) 0.2186(5) 0.0207(11) Uani 0.714(2) 1 d . U P A 1
H2A H 0.802190 0.036733 0.235793 0.025 Uiso 0.714(2) 1 calc R U P A 1
C3A C 0.6680(8) 0.1996(10) 0.1268(4) 0.0239(13) Uani 0.714(2) 1 d . U P A 1
H3A H 0.684085 0.090837 0.080355 0.029 Uiso 0.714(2) 1 calc R U P A 1
C4A C 0.5720(9) 0.3900(11) 0.0992(5) 0.0248(14) Uani 0.714(2) 1 d . U P A 1
H4A H 0.521502 0.408340 0.035093 0.030 Uiso 0.714(2) 1 calc R U P A 1
C5A C 0.5516(8) 0.5505(10) 0.1664(5) 0.0240(12) Uani 0.714(2) 1 d . U P A 1
H5A H 0.488187 0.680596 0.147890 0.029 Uiso 0.714(2) 1 calc R U P A 1
C6A C 0.6239(8) 0.5231(10) 0.2617(5) 0.0201(11) Uani 0.714(2) 1 d . U P A 1
C7A C 0.6135(6) 0.6833(7) 0.3330(3) 0.0198(10) Uani 0.714(2) 1 d . U P A 1
H7A H 0.554239 0.817782 0.317403 0.024 Uiso 0.714(2) 1 calc R U P A 1
C8A C 0.6870(6) 0.6473(8) 0.4230(4) 0.0180(10) Uani 0.714(2) 1 d . U P A 1
C9A C 0.7686(9) 0.4387(11) 0.4437(5) 0.0153(12) Uani 0.714(2) 1 d . U P A 1
C10A C 0.8292(10) 0.3881(10) 0.5439(5) 0.0180(13) Uani 0.714(2) 1 d . U P A 1
H10A H 0.899916 0.261129 0.557128 0.022 Uiso 0.714(2) 1 calc R U P A 1
C11A C 0.7908(6) 0.5097(8) 0.6172(4) 0.0196(9) Uani 0.714(2) 1 d . U P A 1
C12A C 0.6897(7) 0.7190(8) 0.5986(4) 0.0211(11) Uani 0.714(2) 1 d . U P A 1
H12A H 0.735994 0.828200 0.646966 0.025 Uiso 0.714(2) 1 calc R U P A 1
H12B H 0.564132 0.691689 0.607508 0.025 Uiso 0.714(2) 1 calc R U P A 1
C13A C 0.6977(15) 0.818(2) 0.4998(6) 0.0186(14) Uani 0.714(2) 1 d . U P A 1
H13A H 0.598688 0.922274 0.486178 0.022 Uiso 0.714(2) 1 calc R U P A 1
H13B H 0.809784 0.900065 0.499388 0.022 Uiso 0.714(2) 1 calc R U P A 1
C14A C 0.8321(7) 0.4384(11) 0.7175(4) 0.0193(10) Uani 0.714(2) 1 d . U P A 1
C15A C 0.9271(8) 0.2465(10) 0.7417(4) 0.0206(11) Uani 0.714(2) 1 d . U P A 1
H15A H 0.965790 0.159363 0.692169 0.025 Uiso 0.714(2) 1 calc R U P A 1
C16A C 0.9665(8) 0.1790(11) 0.8348(5) 0.0251(12) Uani 0.714(2) 1 d . U P A 1
H16A H 1.033532 0.049255 0.848508 0.030 Uiso 0.714(2) 1 calc R U P A 1
C17A C 0.9089(8) 0.2995(11) 0.9083(5) 0.0236(13) Uani 0.714(2) 1 d . U P A 1
H17A H 0.934476 0.252560 0.972502 0.028 Uiso 0.714(2) 1 calc R U P A 1
C18A C 0.8130(8) 0.4902(11) 0.8869(4) 0.0235(12) Uani 0.714(2) 1 d . U P A 1
H18A H 0.773022 0.575252 0.936742 0.028 Uiso 0.714(2) 1 calc R U P A 1
C19A C 0.7755(7) 0.5566(9) 0.7925(5) 0.0224(11) Uani 0.714(2) 1 d . U P A 1
H19A H 0.709149 0.687000 0.779025 0.027 Uiso 0.714(2) 1 calc R U P A 1
N1B N 0.8643(11) 0.2763(15) 0.6176(6) 0.0186(15) Uani 0.286(2) 1 d . U P A 2
C1B C 0.8631(19) 0.315(3) 0.7128(10) 0.0209(17) Uani 0.286(2) 1 d . U P A 2
C2B C 0.930(2) 0.184(3) 0.8719(12) 0.026(2) Uani 0.286(2) 1 d . U P A 2
H2B H 0.969071 0.069406 0.914629 0.031 Uiso 0.286(2) 1 calc R U P A 2
C3B C 0.9299(18) 0.150(3) 0.7756(12) 0.024(2) Uani 0.286(2) 1 d . U P A 2
H3B H 0.974721 0.017907 0.752240 0.029 Uiso 0.286(2) 1 calc R U P A 2
C4B C 0.809(2) 0.545(3) 0.8474(15) 0.0243(19) Uani 0.286(2) 1 d . U P A 2
H4B H 0.769556 0.679600 0.871624 0.029 Uiso 0.286(2) 1 calc R U P A 2
C5B C 0.874(2) 0.380(3) 0.9088(14) 0.025(2) Uani 0.286(2) 1 d . U P A 2
H5B H 0.879291 0.400713 0.975838 0.030 Uiso 0.286(2) 1 calc R U P A 2
C6B C 0.804(2) 0.511(3) 0.7479(14) 0.0214(17) Uani 0.286(2) 1 d . U P A 2
C7B C 0.7474(14) 0.6826(19) 0.6829(9) 0.0228(17) Uani 0.286(2) 1 d . U P A 2
H7B H 0.708215 0.819775 0.704499 0.027 Uiso 0.286(2) 1 calc R U P A 2
C8B C 0.7519(17) 0.642(2) 0.5917(11) 0.0195(17) Uani 0.286(2) 1 d . U P A 2
C9B C 0.807(3) 0.437(3) 0.5592(17) 0.0180(19) Uani 0.286(2) 1 d . U P A 2
C10B C 0.796(3) 0.397(3) 0.4610(16) 0.0172(19) Uani 0.286(2) 1 d . U P A 2
H10B H 0.855216 0.269721 0.441397 0.021 Uiso 0.286(2) 1 calc R U P A 2
C11B C 0.7119(15) 0.519(2) 0.3931(9) 0.0182(15) Uani 0.286(2) 1 d . U P A 2
C12B C 0.6299(16) 0.730(2) 0.4196(10) 0.0197(19) Uani 0.286(2) 1 d . U P A 2
H12C H 0.501731 0.708239 0.423338 0.024 Uiso 0.286(2) 1 calc R U P A 2
H12D H 0.643721 0.841641 0.370004 0.024 Uiso 0.286(2) 1 calc R U P A 2
C13B C 0.719(4) 0.811(6) 0.5164(19) 0.020(2) Uani 0.286(2) 1 d . U P A 2
H13C H 0.833859 0.878966 0.506198 0.024 Uiso 0.286(2) 1 calc R U P A 2
H13D H 0.643997 0.927106 0.540050 0.024 Uiso 0.286(2) 1 calc R U P A 2
C14B C 0.680(2) 0.449(3) 0.2879(11) 0.0178(16) Uani 0.286(2) 1 d . U P A 2
C15B C 0.7535(19) 0.260(3) 0.2580(12) 0.0199(18) Uani 0.286(2) 1 d . U P A 2
H15B H 0.826739 0.173883 0.302401 0.024 Uiso 0.286(2) 1 calc R U P A 2
C16B C 0.722(2) 0.191(3) 0.1624(14) 0.0232(19) Uani 0.286(2) 1 d . U P A 2
H16B H 0.778271 0.063105 0.141673 0.028 Uiso 0.286(2) 1 calc R U P A 2
C17B C 0.611(2) 0.309(3) 0.1001(13) 0.022(2) Uani 0.286(2) 1 d . U P A 2
H17B H 0.589985 0.263907 0.035383 0.027 Uiso 0.286(2) 1 calc R U P A 2
C18B C 0.527(2) 0.495(3) 0.1298(13) 0.024(2) Uani 0.286(2) 1 d . U P A 2
H18B H 0.444629 0.572911 0.086777 0.029 Uiso 0.286(2) 1 calc R U P A 2
C19B C 0.5658(19) 0.567(2) 0.2234(14) 0.022(2) Uani 0.286(2) 1 d . U P A 2
H19B H 0.513453 0.698346 0.243437 0.026 Uiso 0.286(2) 1 calc R U P A 2

loop_
_atom_site_aniso_label
_atom_site_aniso_U_11
_atom_site_aniso_U_22
_atom_site_aniso_U_33
_atom_site_aniso_U_23
_atom_site_aniso_U_13
_atom_site_aniso_U_12
N1A 0.0182(17) 0.0133(17) 0.0225(19) 0.0016(15) 0.0046(14) -0.0002(15)
C1A 0.016(2) 0.016(2) 0.021(2) 0.002(2) 0.0044(18) -0.0008(19)
C2A 0.023(2) 0.018(2) 0.020(3) -0.002(2) 0.001(2) 0.0016(19)
C3A 0.026(3) 0.022(2) 0.022(3) -0.002(2) -0.001(2) 0.002(2)
C4A 0.026(3) 0.026(3) 0.022(2) 0.002(3) -0.002(2) 0.004(2)
C5A 0.027(2) 0.021(3) 0.023(3) 0.001(2) -0.002(3) 0.002(2)
C6A 0.018(2) 0.019(2) 0.023(3) 0.004(2) 0.001(2) 0.0009(18)
C7A 0.019(2) 0.014(2) 0.028(2) 0.0044(18) 0.0080(18) 0.0044(17)
C8A 0.017(2) 0.009(2) 0.028(2) 0.004(2) 0.0060(19) 0.0030(18)
C9A 0.013(3) 0.012(3) 0.021(3) 0.003(2) 0.003(2) 0.000(2)
C10A 0.016(3) 0.013(3) 0.026(3) -0.002(2) 0.003(2) -0.001(2)
C11A 0.0176(19) 0.015(2) 0.027(2) 0.0009(19) 0.0024(18) -0.0007(17)
C12A 0.021(2) 0.013(2) 0.029(2) -0.003(2) 0.000(2) 0.0001(19)
C13A 0.020(3) 0.009(2) 0.027(3) 0.004(3) 0.003(3) 0.004(2)
C14A 0.018(2) 0.016(2) 0.023(2) -0.0027(19) 0.0015(18) -0.0043(19)
C15A 0.022(2) 0.017(2) 0.023(3) -0.001(2) 0.004(2) 0.000(2)
C16A 0.022(2) 0.028(2) 0.026(3) 0.000(3) 0.007(2) 0.000(2)
C17A 0.024(3) 0.023(3) 0.023(2) 0.004(3) 0.000(2) 0.002(2)
C18A 0.027(2) 0.023(3) 0.021(3) 0.002(2) 0.005(2) 0.001(2)
C19A 0.024(2) 0.022(2) 0.022(3) -0.004(2) 0.002(2) 0.0006(19)
N1B 0.014(3) 0.018(3) 0.024(3) 0.000(3) 0.000(3) -0.003(3)
C1B 0.018(3) 0.020(3) 0.025(3) 0.001(3) 0.002(3) -0.001(3)
C2B 0.024(4) 0.028(4) 0.025(4) 0.000(4) 0.004(4) -0.001(4)
C3B 0.021(4) 0.027(4) 0.025(4) 0.001(4) 0.003(4) -0.001(4)
C4B 0.027(3) 0.022(4) 0.025(4) 0.000(3) 0.004(4) 0.000(3)
C5B 0.026(4) 0.026(4) 0.023(4) 0.000(4) 0.006(4) -0.001(4)
C6B 0.020(3) 0.020(3) 0.024(3) -0.002(3) 0.005(3) -0.001(3)
C7B 0.019(3) 0.018(3) 0.032(3) -0.003(3) 0.001(3) -0.002(3)
C8B 0.016(3) 0.012(3) 0.031(3) -0.002(3) 0.003(3) 0.002(3)
C9B 0.016(4) 0.013(4) 0.025(3) 0.000(3) 0.003(3) 0.001(3)
C10B 0.016(4) 0.011(4) 0.025(3) 0.002(3) 0.005(3) -0.001(3)
C11B 0.018(3) 0.011(3) 0.026(3) 0.002(3) 0.006(3) 0.001(3)
C12B 0.017(4) 0.012(4) 0.031(4) 0.003(3) 0.008(3) 0.002(3)
C13B 0.020(4) 0.011(4) 0.031(4) -0.001(4) 0.004(4) 0.001(4)
C14B 0.018(3) 0.014(3) 0.023(3) 0.005(3) 0.005(3) 0.002(3)
C15B 0.023(3) 0.016(3) 0.021(3) 0.003(3) 0.002(3) 0.002(3)
C16B 0.025(4) 0.021(3) 0.022(4) 0.001(4) -0.001(4) 0.004(3)
C17B 0.024(4) 0.022(4) 0.021(4) 0.001(4) 0.000(3) 0.003(4)
C18B 0.025(4) 0.022(4) 0.023(4) 0.003(4) -0.002(4) 0.004(4)
C19B 0.021(4) 0.021(4) 0.023(4) 0.004(4) 0.002(4) 0.007(3)

loop_
_atom_type_symbol
_atom_type_description
_atom_type_scat_dispersion_real
_atom_type_scat_dispersion_imag
_atom_type_scat_source
C C 0.0033 0.0016 'International Tables Vol C Tables 4.2.6.8 and 6.1.1.4'
H H 0.0000 0.0000 'International Tables Vol C Tables 4.2.6.8 and 6.1.1.4'
N N 0.0061 0.0033 'International Tables Vol C Tables 4.2.6.8 and 6.1.1.4'

loop_
_geom_angle_atom_site_label_1
_geom_angle_atom_site_label_2
_geom_angle_atom_site_label_3
_geom_angle
_geom_angle_site_symmetry_1
_geom_angle_site_symmetry_3
_geom_angle_publ_flag
C9A N1A C1A 116.4(5) . . ?
N1A C1A C2A 117.4(6) . . ?
N1A C1A C6A 123.1(6) . . ?
C6A C1A C2A 119.5(5) . . ?
C1A C2A H2A 120.1 . . ?
C3A C2A C1A 119.9(5) . . ?
C3A C2A H2A 120.1 . . ?
C2A C3A H3A 119.3 . . ?
C2A C3A C4A 121.5(6) . . ?
C4A C3A H3A 119.3 . . ?
C3A C4A H4A 120.3 . . ?
C5A C4A C3A 119.3(6) . . ?
C5A C4A H4A 120.3 . . ?
C4A C5A H5A 119.7 . . ?
C4A C5A C6A 120.6(6) . . ?
C6A C5A H5A 119.7 . . ?
C1A C6A C7A 117.3(6) . . ?
C5A C6A C1A 119.1(5) . . ?
C5A C6A C7A 123.6(7) . . ?
C6A C7A H7A 119.7 . . ?
C8A C7A C6A 120.6(5) . . ?
C8A C7A H7A 119.7 . . ?
C7A C8A C9A 117.5(5) . . ?
C7A C8A C13A 123.6(6) . . ?
C9A C8A C13A 118.8(6) . . ?
N1A C9A C8A 124.9(6) . . ?
N1A C9A C10A 117.3(5) . . ?
C8A C9A C10A 117.7(6) . . ?
C9A C10A H10A 118.0 . . ?
C11A C10A C9A 123.9(6) . . ?
C11A C10A H10A 118.0 . . ?
C10A C11A C12A 119.4(5) . . ?
C10A C11A C14A 122.5(5) . . ?
C14A C11A C12A 117.9(5) . . ?
C11A C12A H12A 108.5 . . ?
C11A C12A H12B 108.5 . . ?
C11A C12A C13A 115.1(6) . . ?
H12A C12A H12B 107.5 . . ?
C13A C12A H12A 108.5 . . ?
C13A C12A H12B 108.5 . . ?
C8A C13A C12A 112.6(9) . . ?
C8A C13A H13A 109.1 . . ?
C8A C13A H13B 109.1 . . ?
C12A C13A H13A 109.1 . . ?
C12A C13A H13B 109.1 . . ?
H13A C13A H13B 107.8 . . ?
C15A C14A C11A 122.0(6) . . ?
C19A C14A C11A 121.7(6) . . ?
C19A C14A C15A 116.3(5) . . ?
C14A C15A H15A 118.8 . . ?
C16A C15A C14A 122.4(5) . . ?
C16A C15A H15A 118.8 . . ?
C15A C16A H16A 119.9 . . ?
C15A C16A C17A 120.2(6) . . ?
C17A C16A H16A 119.9 . . ?
C16A C17A H17A 120.5 . . ?
C16A C17A C18A 119.0(6) . . ?
C18A C17A H17A 120.5 . . ?
C17A C18A H18A 120.0 . . ?
C17A C18A C19A 120.0(5) . . ?
C19A C18A H18A 120.0 . . ?
C14A C19A C18A 122.1(5) . . ?
C14A C19A H19A 119.0 . . ?
C18A C19A H19A 119.0 . . ?
C9B N1B C1B 116.6(14) . . ?
N1B C1B C3B 117.5(16) . . ?
N1B C1B C6B 122.3(17) . . ?
C6B C1B C3B 120.2(14) . . ?
C3B C2B H2B 118.9 . . ?
C3B C2B C5B 122.2(17) . . ?
C5B C2B H2B 118.9 . . ?
C1B C3B H3B 120.6 . . ?
C2B C3B C1B 118.7(16) . . ?
C2B C3B H3B 120.6 . . ?
C5B C4B H4B 120.5 . . ?
C5B C4B C6B 119.0(14) . . ?
C6B C4B H4B 120.5 . . ?
C2B C5B H5B 120.2 . . ?
C4B C5B C2B 119.6(16) . . ?
C4B C5B H5B 120.2 . . ?
C1B C6B C4B 120.2(14) . . ?
C1B C6B C7B 119.4(18) . . ?
C4B C6B C7B 120.3(17) . . ?
C6B C7B H7B 121.5 . . ?
C8B C7B C6B 116.9(14) . . ?
C8B C7B H7B 121.5 . . ?
C7B C8B C9B 121.8(17) . . ?
C7B C8B C13B 123.4(18) . . ?
C9B C8B C13B 115(2) . . ?
N1B C9B C8B 123(2) . . ?
N1B C9B C10B 117.6(16) . . ?
C10B C9B C8B 119.5(19) . . ?
C9B C10B H10B 117.1 . . ?
C11B C10B C9B 125.9(19) . . ?
C11B C10B H10B 117.1 . . ?
C10B C11B C12B 119.1(15) . . ?
C10B C11B C14B 123.7(16) . . ?
C12B C11B C14B 117.0(12) . . ?
C11B C12B H12C 109.6 . . ?
C11B C12B H12D 109.6 . . ?
C11B C12B C13B 110.1(16) . . ?
H12C C12B H12D 108.2 . . ?
C13B C12B H12C 109.6 . . ?
C13B C12B H12D 109.6 . . ?
C8B C13B C12B 116(2) . . ?
C8B C13B H13C 108.3 . . ?
C8B C13B H13D 108.3 . . ?
C12B C13B H13C 108.3 . . ?
C12B C13B H13D 108.3 . . ?
H13C C13B H13D 107.4 . . ?
C15B C14B C11B 120.3(16) . . ?
C15B C14B C19B 118.9(14) . . ?
C19B C14B C11B 120.6(16) . . ?
C14B C15B H15B 119.5 . . ?
C14B C15B C16B 121.1(14) . . ?
C16B C15B H15B 119.5 . . ?
C15B C16B H16B 120.4 . . ?
C17B C16B C15B 119.3(15) . . ?
C17B C16B H16B 120.4 . . ?
C16B C17B H17B 119.6 . . ?
C16B C17B C18B 120.8(17) . . ?
C18B C17B H17B 119.6 . . ?
C17B C18B H18B 120.4 . . ?
C17B C18B C19B 119.2(16) . . ?
C19B C18B H18B 120.4 . . ?
C14B C19B C18B 120.6(15) . . ?
C14B C19B H19B 119.7 . . ?
C18B C19B H19B 119.7 . . ?

loop_
_geom_bond_atom_site_label_1
_geom_bond_atom_site_label_2
_geom_bond_distance
_geom_bond_site_symmetry_2
_geom_bond_publ_flag
N1A C1A 1.375(6) . ?
N1A C9A 1.312(9) . ?
C1A C2A 1.415(7) . ?
C1A C6A 1.410(7) . ?
C2A H2A 0.9500 . ?
C2A C3A 1.360(8) . ?
C3A H3A 0.9500 . ?
C3A C4A 1.404(7) . ?
C4A H4A 0.9500 . ?
C4A C5A 1.383(8) . ?
C5A H5A 0.9500 . ?
C5A C6A 1.406(8) . ?
C6A C7A 1.411(7) . ?
C7A H7A 0.9500 . ?
C7A C8A 1.348(7) . ?
C8A C9A 1.432(7) . ?
C8A C13A 1.497(13) . ?
C9A C10A 1.471(11) . ?
C10A H10A 0.9500 . ?
C10A C11A 1.330(8) . ?
C11A C12A 1.498(6) . ?
C11A C14A 1.481(7) . ?
C12A H12A 0.9900 . ?
C12A H12B 0.9900 . ?
C12A C13A 1.526(12) . ?
C13A H13A 0.9900 . ?
C13A H13B 0.9900 . ?
C14A C15A 1.398(8) . ?
C14A C19A 1.388(7) . ?
C15A H15A 0.9500 . ?
C15A C16A 1.378(8) . ?
C16A H16A 0.9500 . ?
C16A C17A 1.380(8) . ?
C17A H17A 0.9500 . ?
C17A C18A 1.388(8) . ?
C18A H18A 0.9500 . ?
C18A C19A 1.392(8) . ?
C19A H19A 0.9500 . ?
N1B C1B 1.364(17) . ?
N1B C9B 1.33(2) . ?
C1B C3B 1.40(2) . ?
C1B C6B 1.39(2) . ?
C2B H2B 0.9500 . ?
C2B C3B 1.37(2) . ?
C2B C5B 1.39(2) . ?
C3B H3B 0.9500 . ?
C4B H4B 0.9500 . ?
C4B C5B 1.38(2) . ?
C4B C6B 1.42(2) . ?
C5B H5B 0.9500 . ?
C6B C7B 1.424(18) . ?
C7B H7B 0.9500 . ?
C7B C8B 1.314(18) . ?
C8B C9B 1.41(2) . ?
C8B C13B 1.48(3) . ?
C9B C10B 1.40(3) . ?
C10B H10B 0.9500 . ?
C10B C11B 1.323(18) . ?
C11B C12B 1.497(16) . ?
C11B C14B 1.538(18) . ?
C12B H12C 0.9900 . ?
C12B H12D 0.9900 . ?
C12B C13B 1.54(3) . ?
C13B H13C 0.9900 . ?
C13B H13D 0.9900 . ?
C14B C15B 1.37(2) . ?
C14B C19B 1.388(19) . ?
C15B H15B 0.9500 . ?
C15B C16B 1.41(2) . ?
C16B H16B 0.9500 . ?
C16B C17B 1.36(2) . ?
C17B H17B 0.9500 . ?
C17B C18B 1.39(2) . ?
C18B H18B 0.9500 . ?
C18B C19B 1.39(2) . ?
C19B H19B 0.9500 . ?

loop_
_geom_torsion_atom_site_label_1
_geom_torsion_atom_site_label_2
_geom_torsion_atom_site_label_3
_geom_torsion_atom_site_label_4
_geom_torsion
_geom_torsion_site_symmetry_1
_geom_torsion_site_symmetry_2
_geom_torsion_site_symmetry_3
_geom_torsion_site_symmetry_4
_geom_torsion_publ_flag
N1A C1A C2A C3A 178.7(5) . . . . ?
N1A C1A C6A C5A -178.2(5) . . . . ?
N1A C1A C6A C7A 3.6(7) . . . . ?
N1A C9A C10A C11A -167.6(6) . . . . ?
C1A N1A C9A C8A -2.6(9) . . . . ?
C1A N1A C9A C10A 174.7(6) . . . . ?
C1A C2A C3A C4A -0.5(8) . . . . ?
C1A C6A C7A C8A -1.3(7) . . . . ?
C2A C1A C6A C5A 1.3(7) . . . . ?
C2A C1A C6A C7A -176.9(5) . . . . ?
C2A C3A C4A C5A 1.4(8) . . . . ?
C3A C4A C5A C6A -0.9(9) . . . . ?
C4A C5A C6A C1A -0.4(8) . . . . ?
C4A C5A C6A C7A 177.7(5) . . . . ?
C5A C6A C7A C8A -179.5(5) . . . . ?
C6A C1A C2A C3A -0.9(7) . . . . ?
C6A C7A C8A C9A -2.4(7) . . . . ?
C6A C7A C8A C13A 173.5(7) . . . . ?
C7A C8A C9A N1A 4.7(9) . . . . ?
C7A C8A C9A C10A -172.6(6) . . . . ?
C7A C8A C13A C12A 149.0(6) . . . . ?
C8A C9A C10A C11A 9.9(11) . . . . ?
C9A N1A C1A C2A 178.9(5) . . . . ?
C9A N1A C1A C6A -1.6(7) . . . . ?
C9A C8A C13A C12A -35.2(11) . . . . ?
C9A C10A C11A C12A -4.0(10) . . . . ?
C9A C10A C11A C14A 171.2(6) . . . . ?
C10A C11A C12A C13A -21.6(8) . . . . ?
C10A C11A C14A C15A 5.2(7) . . . . ?
C10A C11A C14A C19A -173.5(6) . . . . ?
C11A C12A C13A C8A 39.9(9) . . . . ?
C11A C14A C15A C16A 179.9(5) . . . . ?
C11A C14A C19A C18A 179.7(5) . . . . ?
C12A C11A C14A C15A -179.4(5) . . . . ?
C12A C11A C14A C19A 1.8(6) . . . . ?
C13A C8A C9A N1A -171.4(8) . . . . ?
C13A C8A C9A C10A 11.3(11) . . . . ?
C14A C11A C12A C13A 162.9(6) . . . . ?
C14A C15A C16A C17A 1.4(9) . . . . ?
C15A C14A C19A C18A 0.9(7) . . . . ?
C15A C16A C17A C18A -0.8(9) . . . . ?
C16A C17A C18A C19A 0.3(8) . . . . ?
C17A C18A C19A C14A -0.4(8) . . . . ?
C19A C14A C15A C16A -1.4(7) . . . . ?
N1B C1B C3B C2B -179.7(13) . . . . ?
N1B C1B C6B C4B -178.5(13) . . . . ?
N1B C1B C6B C7B -2(2) . . . . ?
N1B C9B C10B C11B 166.3(17) . . . . ?
C1B N1B C9B C8B 2(2) . . . . ?
C1B N1B C9B C10B -176.1(17) . . . . ?
C1B C6B C7B C8B 1.0(19) . . . . ?
C3B C1B C6B C4B -1(2) . . . . ?
C3B C1B C6B C7B 175.8(12) . . . . ?
C3B C2B C5B C4B 2(2) . . . . ?
C4B C6B C7B C8B 177.6(14) . . . . ?
C5B C2B C3B C1B -3(2) . . . . ?
C5B C4B C6B C1B 0(2) . . . . ?
C5B C4B C6B C7B -176.7(14) . . . . ?
C6B C1B C3B C2B 2(2) . . . . ?
C6B C4B C5B C2B -1(2) . . . . ?
C6B C7B C8B C9B 1(2) . . . . ?
C6B C7B C8B C13B -172.0(18) . . . . ?
C7B C8B C9B N1B -3(3) . . . . ?
C7B C8B C9B C10B 175.2(17) . . . . ?
C7B C8B C13B C12B -147.5(18) . . . . ?
C8B C9B C10B C11B -12(3) . . . . ?
C9B N1B C1B C3B -177.5(14) . . . . ?
C9B N1B C1B C6B 0.2(19) . . . . ?
C9B C8B C13B C12B 39(3) . . . . ?
C9B C10B C11B C12B 5(3) . . . . ?
C9B C10B C11B C14B -170.2(17) . . . . ?
C10B C11B C12B C13B 22(2) . . . . ?
C10B C11B C14B C15B -6(2) . . . . ?
C10B C11B C14B C19B 169.1(16) . . . . ?
C11B C12B C13B C8B -44(3) . . . . ?
C11B C14B C15B C16B 178.4(12) . . . . ?
C11B C14B C19B C18B -175.4(12) . . . . ?
C12B C11B C14B C15B 178.8(12) . . . . ?
C12B C11B C14B C19B -6.2(17) . . . . ?
C13B C8B C9B N1B 170.8(19) . . . . ?
C13B C8B C9B C10B -11(3) . . . . ?
C14B C11B C12B C13B -162.4(17) . . . . ?
C14B C15B C16B C17B -3(2) . . . . ?
C15B C14B C19B C18B 0(2) . . . . ?
C15B C16B C17B C18B 0(2) . . . . ?
C16B C17B C18B C19B 3(2) . . . . ?
C17B C18B C19B C14B -3(2) . . . . ?
C19B C14B C15B C16B 3(2) . . . . ?
